data_2224825
loop_
_publ_author_name
'Wang, Yifeng'
'Zhang, Wei'
'Xu, Xiangsheng'
'Zhang, Guangcun'

_publ_section_title
;(4<i>R</i>)-Ethyl
 4-(4-chlorophenyl)-2-hydroxy-5-oxo-2,3,4,5-tetrahydropyrano[3,2-<i>c</i>]chromene-2-carboxylate
;
_journal_coeditor_code ZQ2019
_journal_issue 1
_journal_name_full 'Acta Crystallographica Section E'
_journal_page_first o217
_journal_paper_doi 10.1107/S1600536809051976
_journal_volume 66
_journal_year 2010
_chemical_formula_iupac 'C21 H17 Cl O6'
_chemical_formula_moiety 'C21 H17 Cl O6'
_chemical_formula_sum 'C21 H17 Cl O6'
_chemical_formula_weight 400.80
_chemical_name_systematic
;
(4<i>R</i>)-Ethyl 4-(4-chlorophenyl)-2-hydroxy
-5-oxo-2,3,4,5-tetrahydropyrano[3,2-<i>c</i>]chromene-2-carboxylate
;
_space_group_IT_number 4
_symmetry_cell_setting monoclinic
_symmetry_space_group_name_Hall 'P 2yb'
_symmetry_space_group_name_H-M 'P 1 21 1'
_atom_sites_solution_hydrogens geom
_atom_sites_solution_primary direct
_atom_sites_solution_secondary difmap
_cell_angle_alpha 90.00
_cell_angle_beta 94.6807(15)
_cell_angle_gamma 90.00
_cell_formula_units_Z 2
_cell_length_a 5.4818(3)
_cell_length_b 14.8358(7)
_cell_length_c 11.3403(6)
_cell_measurement_reflns_used 7553
_cell_measurement_temperature 296.0(10)
_cell_measurement_theta_max 27.4
_cell_measurement_theta_min 3.3
_cell_volume 919.20(8)
_computing_cell_refinement 'PROCESS-AUTO  (Rigaku, 2006)'
_computing_data_collection 'PROCESS-AUTO  (Rigaku, 2006)'
_computing_data_reduction 'CrystalStructure (Rigaku, 2007)'
_computing_molecular_graphics 'Ortep3 for windows (Farrugia,1997)'
_computing_publication_material 'WinGX (Farrugia, 1999)'
_computing_structure_refinement 'SHELXL-97 (Sheldrick, 2008)'
_computing_structure_solution 'SHELXL-97 (Sheldrick, 2008)'
_diffrn_ambient_temperature 296.0(10)
_diffrn_detector_area_resol_mean 10.00
_diffrn_measured_fraction_theta_full 0.999
_diffrn_measured_fraction_theta_max 0.999
_diffrn_measurement_device_type 'Rigaku RAXIS-RAPID'
_diffrn_measurement_method \w
_diffrn_radiation_monochromator graphite
_diffrn_radiation_source 'rolling anode'
_diffrn_radiation_type MoK\a
_diffrn_radiation_wavelength 0.71073
_diffrn_reflns_av_R_equivalents 0.0247
_diffrn_reflns_av_sigmaI/netI 0.0297
_diffrn_reflns_limit_h_max 6
_diffrn_reflns_limit_h_min -7
_diffrn_reflns_limit_k_max 16
_diffrn_reflns_limit_k_min -19
_diffrn_reflns_limit_l_max 14
_diffrn_reflns_limit_l_min -14
_diffrn_reflns_number 8978
_diffrn_reflns_theta_full 27.44
_diffrn_reflns_theta_max 27.44
_diffrn_reflns_theta_min 3.28
_exptl_absorpt_coefficient_mu 0.245
_exptl_absorpt_correction_T_max 0.981
_exptl_absorpt_correction_T_min 0.905
_exptl_absorpt_correction_type multi-scan
_exptl_absorpt_process_details '(ABSCOR; Higashi, 1995)'
_exptl_crystal_colour colorless
_exptl_crystal_density_diffrn 1.448
_exptl_crystal_density_method 'not measured'
_exptl_crystal_description platelet
_exptl_crystal_F_000 416
_exptl_crystal_size_max 0.37
_exptl_crystal_size_mid 0.31
_exptl_crystal_size_min 0.08
_refine_diff_density_max 0.156
_refine_diff_density_min -0.198
_refine_ls_abs_structure_details 'Flack (1983), 1434 Friedel pairs'
_refine_ls_abs_structure_Flack 0.07(6)
_refine_ls_extinction_coef 0.014(2)
_refine_ls_extinction_expression Fc^*^=kFc[1+0.001xFc^2^\l^3^/sin(2\q)]^-1/4^
_refine_ls_extinction_method SHELXL
_refine_ls_goodness_of_fit_ref 1.000
_refine_ls_hydrogen_treatment constr
_refine_ls_matrix_type full
_refine_ls_number_parameters 256
_refine_ls_number_reflns 3606
_refine_ls_number_restraints 1
_refine_ls_restrained_S_all 1.000
_refine_ls_R_factor_all 0.040
_refine_ls_R_factor_gt 0.031
_refine_ls_shift/su_max 0.000
_refine_ls_shift/su_mean 0.000
_refine_ls_structure_factor_coef Fsqd
_refine_ls_weighting_details 'w=1/[\s^2^(Fo^2^)+(0.0403P)^2^+0.1100P] where P=(Fo^2^+2Fc^2^)/3'
_refine_ls_weighting_scheme calc
_refine_ls_wR_factor_gt 0.073
_refine_ls_wR_factor_ref 0.080
_reflns_number_gt 3027
_reflns_number_total 3606
_reflns_threshold_expression >2sigma(I)
_cod_data_source_file zq2019.cif
_cod_data_source_block I
_cod_database_code 2224825
_cod_database_fobs_code 2224825

loop_
_symmetry_equiv_pos_as_xyz
'x, y, z'
'-x, y+1/2, -z'

loop_
_atom_site_type_symbol
_atom_site_label
_atom_site_fract_x
_atom_site_fract_y
_atom_site_fract_z
_atom_site_U_iso_or_equiv
_atom_site_adp_type
_atom_site_calc_flag
_atom_site_refinement_flags
_atom_site_occupancy
_atom_site_disorder_assembly
_atom_site_disorder_group
C C19 0.7695(3) 0.87640(13) 0.68614(17) 0.0368(4) Uani d . 1 . .
O O6 0.9549(3) 0.87424(10) 0.76723(12) 0.0456(3) Uani d . 1 . .
O O5 0.6200(3) 0.93532(10) 0.67137(15) 0.0542(4) Uani d . 1 . .
C C20 0.9886(5) 0.95257(18) 0.8444(2) 0.0577(6) Uani d . 1 . .
H H20A 0.8533 0.9579 0.8940 0.069 Uiso calc R 1 . .
H H20B 0.9965 1.0072 0.7978 0.069 Uiso calc R 1 . .
C C21 1.2228(5) 0.9388(2) 0.9187(2) 0.0677(7) Uani d . 1 . .
H H21A 1.3564 0.9380 0.8690 0.081 Uiso calc R 1 . .
H H21B 1.2169 0.8825 0.9600 0.081 Uiso calc R 1 . .
H H21C 1.2458 0.9871 0.9749 0.081 Uiso calc R 1 . .
Cl Cl1 0.78443(13) 0.72613(6) -0.01510(5) 0.0714(2) Uani d . 1 . .
O O3 0.6428(2) 0.72598(9) 0.68482(11) 0.0369(3) Uani d . 1 . .
C C9 0.5060(3) 0.57839(13) 0.71703(16) 0.0345(4) Uani d . 1 . .
O O4 0.6019(2) 0.80479(9) 0.50872(12) 0.0396(3) Uani d . 1 . .
H H4 0.5259 0.8519 0.5155 0.047 Uiso calc R 1 . .
C C10 0.6604(3) 0.63786(12) 0.65397(16) 0.0325(4) Uani d . 1 . .
O O2 0.6645(3) 0.45423(9) 0.60916(14) 0.0467(4) Uani d . 1 . .
O O1 0.9452(3) 0.47428(10) 0.48350(16) 0.0577(5) Uani d . 1 . .
C C14 1.0913(3) 0.72144(15) 0.31531(17) 0.0407(4) Uani d . 1 . .
H H14 1.2357 0.7420 0.3552 0.049 Uiso calc R 1 . .
C C13 0.9207(3) 0.67714(13) 0.37856(16) 0.0334(4) Uani d . 1 . .
C C2 0.8067(3) 0.60639(12) 0.57288(16) 0.0335(4) Uani d . 1 . .
C C1 0.9793(3) 0.66573(12) 0.51166(16) 0.0332(4) Uani d . 1 . .
H H1 1.1406 0.6370 0.5222 0.040 Uiso calc R 1 . .
C C8 0.3482(4) 0.60857(15) 0.79984(18) 0.0429(5) Uani d . 1 . .
H H8 0.3403 0.6695 0.8184 0.051 Uiso calc R 1 . .
C C15 1.0524(4) 0.73588(16) 0.19483(18) 0.0459(5) Uani d . 1 . .
H H15 1.1688 0.7657 0.1540 0.055 Uiso calc R 1 . .
C C5 0.3671(5) 0.42524(15) 0.7439(2) 0.0547(6) Uani d . 1 . .
H H5 0.3721 0.3644 0.7248 0.066 Uiso calc R 1 . .
C C11 0.7569(3) 0.79097(12) 0.60903(16) 0.0320(4) Uani d . 1 . .
C C6 0.2158(5) 0.45589(17) 0.8250(2) 0.0603(7) Uani d . 1 . .
H H6 0.1184 0.4149 0.8618 0.072 Uiso calc R 1 . .
C C16 0.8385(4) 0.70536(14) 0.13638(18) 0.0438(5) Uani d . 1 . .
C C17 0.6664(4) 0.65979(16) 0.19587(19) 0.0476(5) Uani d . 1 . .
H H17 0.5232 0.6388 0.1554 0.057 Uiso calc R 1 . .
C C3 0.8158(4) 0.51022(13) 0.54999(19) 0.0421(5) Uani d . 1 . .
C C12 1.0021(3) 0.75658(12) 0.57806(17) 0.0334(4) Uani d . 1 . .
H H12A 1.1086 0.7491 0.6500 0.040 Uiso calc R 1 . .
H H12B 1.0763 0.8007 0.5289 0.040 Uiso calc R 1 . .
C C4 0.5140(4) 0.48726(14) 0.69059(19) 0.0414(5) Uani d . 1 . .
C C18 0.7094(3) 0.64567(14) 0.31706(18) 0.0409(4) Uani d . 1 . .
H H18 0.5944 0.6146 0.3573 0.049 Uiso calc R 1 . .
C C7 0.2036(4) 0.54659(17) 0.8539(2) 0.0544(6) Uani d . 1 . .
H H7 0.0988 0.5658 0.9093 0.065 Uiso calc R 1 . .

loop_
_atom_site_aniso_label
_atom_site_aniso_U_11
_atom_site_aniso_U_22
_atom_site_aniso_U_33
_atom_site_aniso_U_12
_atom_site_aniso_U_13
_atom_site_aniso_U_23
C19 0.0424(10) 0.0289(9) 0.0403(10) -0.0053(9) 0.0112(8) 0.0000(8)
O6 0.0582(8) 0.0365(8) 0.0417(8) -0.0048(7) 0.0013(6) -0.0088(6)
O5 0.0549(9) 0.0375(8) 0.0713(11) 0.0070(7) 0.0109(8) -0.0129(7)
C20 0.0693(14) 0.0498(14) 0.0545(14) -0.0138(12) 0.0078(11) -0.0206(11)
C21 0.0677(15) 0.081(2) 0.0540(15) -0.0195(15) 0.0045(12) -0.0199(14)
Cl1 0.0961(5) 0.0781(5) 0.0382(3) 0.0081(4) -0.0048(3) 0.0010(3)
O3 0.0452(7) 0.0252(6) 0.0418(7) -0.0039(6) 0.0128(5) 0.0007(6)
C9 0.0382(9) 0.0321(10) 0.0327(9) -0.0038(8) 0.0006(7) 0.0047(8)
O4 0.0399(7) 0.0346(8) 0.0433(7) 0.0059(6) -0.0023(6) -0.0007(6)
C10 0.0375(9) 0.0238(8) 0.0355(9) -0.0013(7) -0.0008(7) 0.0009(7)
O2 0.0616(9) 0.0260(7) 0.0541(9) -0.0058(6) 0.0140(7) -0.0031(6)
O1 0.0745(11) 0.0333(8) 0.0688(11) 0.0064(8) 0.0263(9) -0.0074(7)
C14 0.0350(9) 0.0441(11) 0.0432(10) -0.0005(9) 0.0046(8) -0.0034(10)
C13 0.0341(8) 0.0285(9) 0.0378(10) 0.0050(8) 0.0046(7) -0.0021(8)
C2 0.0368(9) 0.0256(8) 0.0377(10) 0.0003(8) 0.0015(8) 0.0005(8)
C1 0.0315(8) 0.0297(9) 0.0383(10) 0.0030(8) 0.0024(7) 0.0011(8)
C8 0.0523(12) 0.0357(10) 0.0410(11) -0.0040(9) 0.0060(9) 0.0030(8)
C15 0.0470(11) 0.0466(12) 0.0450(11) 0.0027(10) 0.0091(9) 0.0025(10)
C5 0.0785(15) 0.0323(11) 0.0547(14) -0.0159(11) 0.0145(12) 0.0029(10)
C11 0.0353(8) 0.0246(9) 0.0361(9) -0.0023(8) 0.0028(7) 0.0018(7)
C6 0.0808(17) 0.0471(14) 0.0556(14) -0.0241(12) 0.0221(12) 0.0057(11)
C16 0.0553(12) 0.0407(12) 0.0353(10) 0.0113(9) 0.0035(9) -0.0019(8)
C17 0.0456(11) 0.0477(13) 0.0479(12) 0.0046(11) -0.0057(9) -0.0086(10)
C3 0.0492(12) 0.0293(10) 0.0481(12) -0.0005(9) 0.0062(9) 0.0004(9)
C12 0.0320(8) 0.0309(9) 0.0374(10) -0.0034(7) 0.0033(7) -0.0021(7)
C4 0.0518(11) 0.0322(10) 0.0400(11) -0.0070(9) 0.0027(9) 0.0008(8)
C18 0.0377(10) 0.0389(11) 0.0461(11) -0.0004(9) 0.0043(8) -0.0044(9)
C7 0.0644(14) 0.0506(13) 0.0506(13) -0.0086(12) 0.0198(11) 0.0060(10)

loop_
_atom_type_symbol
_atom_type_description
_atom_type_scat_dispersion_real
_atom_type_scat_dispersion_imag
_atom_type_scat_source
C C 0.0033 0.0016 'International Tables Vol C Tables 4.2.6.8 and 6.1.1.4'
H H 0.0000 0.0000 'International Tables Vol C Tables 4.2.6.8 and 6.1.1.4'
Cl Cl 0.1484 0.1585 'International Tables Vol C Tables 4.2.6.8 and 6.1.1.4'
O O 0.0106 0.0060 'International Tables Vol C Tables 4.2.6.8 and 6.1.1.4'

loop_
_geom_angle_atom_site_label_1
_geom_angle_atom_site_label_2
_geom_angle_atom_site_label_3
_geom_angle_site_symmetry_1
_geom_angle_site_symmetry_3
_geom_angle
_geom_angle_publ_flag
O5 C19 O6 . . 126.54(19) ?
O5 C19 C11 . . 121.49(18) ?
O6 C19 C11 . . 111.95(17) ?
C19 O6 C20 . . 116.98(18) ?
O6 C20 C21 . . 106.9(2) ?
O6 C20 H20A . . 110.3 ?
C21 C20 H20A . . 110.3 ?
O6 C20 H20B . . 110.3 ?
C21 C20 H20B . . 110.3 ?
H20A C20 H20B . . 108.6 ?
C20 C21 H21A . . 109.5 ?
C20 C21 H21B . . 109.5 ?
H21A C21 H21B . . 109.5 ?
C20 C21 H21C . . 109.5 ?
H21A C21 H21C . . 109.5 ?
H21B C21 H21C . . 109.5 ?
C10 O3 C11 . . 116.05(14) ?
C4 C9 C8 . . 119.26(17) ?
C4 C9 C10 . . 117.16(18) ?
C8 C9 C10 . . 123.56(18) ?
C11 O4 H4 . . 109.5 ?
C2 C10 O3 . . 124.48(16) ?
C2 C10 C9 . . 121.85(17) ?
O3 C10 C9 . . 113.68(16) ?
C4 O2 C3 . . 121.76(15) ?
C15 C14 C13 . . 121.85(17) ?
C15 C14 H14 . . 119.1 ?
C13 C14 H14 . . 119.1 ?
C18 C13 C14 . . 118.06(17) ?
C18 C13 C1 . . 124.12(17) ?
C14 C13 C1 . . 117.82(15) ?
C10 C2 C3 . . 119.47(17) ?
C10 C2 C1 . . 122.87(17) ?
C3 C2 C1 . . 117.45(17) ?
C2 C1 C13 . . 115.59(15) ?
C2 C1 C12 . . 108.35(15) ?
C13 C1 C12 . . 112.80(15) ?
C2 C1 H1 . . 106.5 ?
C13 C1 H1 . . 106.5 ?
C12 C1 H1 . . 106.5 ?
C7 C8 C9 . . 119.3(2) ?
C7 C8 H8 . . 120.3 ?
C9 C8 H8 . . 120.3 ?
C16 C15 C14 . . 118.80(19) ?
C16 C15 H15 . . 120.6 ?
C14 C15 H15 . . 120.6 ?
C6 C5 C4 . . 118.5(2) ?
C6 C5 H5 . . 120.8 ?
C4 C5 H5 . . 120.8 ?
O4 C11 O3 . . 108.53(14) ?
O4 C11 C12 . . 111.09(15) ?
O3 C11 C12 . . 110.24(14) ?
O4 C11 C19 . . 110.03(15) ?
O3 C11 C19 . . 102.12(14) ?
C12 C11 C19 . . 114.36(15) ?
C5 C6 C7 . . 121.7(2) ?
C5 C6 H6 . . 119.2 ?
C7 C6 H6 . . 119.2 ?
C15 C16 C17 . . 121.02(19) ?
C15 C16 Cl1 . . 119.04(17) ?
C17 C16 Cl1 . . 119.94(16) ?
C16 C17 C18 . . 119.28(18) ?
C16 C17 H17 . . 120.4 ?
C18 C17 H17 . . 120.4 ?
O1 C3 O2 . . 116.45(18) ?
O1 C3 C2 . . 125.38(19) ?
O2 C3 C2 . . 118.17(17) ?
C11 C12 C1 . . 111.80(14) ?
C11 C12 H12A . . 109.3 ?
C1 C12 H12A . . 109.3 ?
C11 C12 H12B . . 109.3 ?
C1 C12 H12B . . 109.3 ?
H12A C12 H12B . . 107.9 ?
O2 C4 C9 . . 121.55(17) ?
O2 C4 C5 . . 117.07(19) ?
C9 C4 C5 . . 121.4(2) ?
C13 C18 C17 . . 120.96(19) ?
C13 C18 H18 . . 119.5 ?
C17 C18 H18 . . 119.5 ?
C8 C7 C6 . . 119.9(2) ?
C8 C7 H7 . . 120.1 ?
C6 C7 H7 . . 120.1 ?

loop_
_geom_bond_atom_site_label_1
_geom_bond_atom_site_label_2
_geom_bond_site_symmetry_2
_geom_bond_distance
_geom_bond_publ_flag
C19 O5 . 1.201(3) ?
C19 O6 . 1.314(2) ?
C19 C11 . 1.538(3) ?
O6 C20 . 1.457(3) ?
C20 C21 . 1.491(3) ?
C20 H20A . 0.9700 ?
C20 H20B . 0.9700 ?
C21 H21A . 0.9600 ?
C21 H21B . 0.9600 ?
C21 H21C . 0.9600 ?
Cl1 C16 . 1.747(2) ?
O3 C10 . 1.359(2) ?
O3 C11 . 1.466(2) ?
C9 C4 . 1.386(3) ?
C9 C8 . 1.401(3) ?
C9 C10 . 1.451(3) ?
O4 C11 . 1.379(2) ?
O4 H4 . 0.8200 ?
C10 C2 . 1.352(3) ?
O2 C4 . 1.378(2) ?
O2 C3 . 1.385(3) ?
O1 C3 . 1.202(3) ?
C14 C15 . 1.382(3) ?
C14 C13 . 1.389(3) ?
C14 H14 . 0.9300 ?
C13 C18 . 1.384(3) ?
C13 C1 . 1.527(3) ?
C2 C3 . 1.452(3) ?
C2 C1 . 1.503(3) ?
C1 C12 . 1.544(2) ?
C1 H1 . 0.9800 ?
C8 C7 . 1.389(3) ?
C8 H8 . 0.9300 ?
C15 C16 . 1.376(3) ?
C15 H15 . 0.9300 ?
C5 C6 . 1.366(4) ?
C5 C4 . 1.393(3) ?
C5 H5 . 0.9300 ?
C11 C12 . 1.506(2) ?
C6 C7 . 1.388(4) ?
C6 H6 . 0.9300 ?
C16 C17 . 1.381(3) ?
C17 C18 . 1.391(3) ?
C17 H17 . 0.9300 ?
C12 H12A . 0.9700 ?
C12 H12B . 0.9700 ?
C18 H18 . 0.9300 ?
C7 H7 . 0.9300 ?

loop_
_geom_hbond_atom_site_label_D
_geom_hbond_atom_site_label_H
_geom_hbond_atom_site_label_A
_geom_hbond_site_symmetry_A
_geom_hbond_distance_DH
_geom_hbond_distance_HA
_geom_hbond_distance_DA
_geom_hbond_angle_DHA
O4 H4 O2 2_656 0.82 2.27 2.9184(19) 136
O4 H4 O5 . 0.82 2.19 2.671(2) 118

loop_
_geom_torsion_atom_site_label_1
_geom_torsion_atom_site_label_2
_geom_torsion_atom_site_label_3
_geom_torsion_atom_site_label_4
_geom_torsion_site_symmetry_1
_geom_torsion_site_symmetry_2
_geom_torsion_site_symmetry_3
_geom_torsion_site_symmetry_4
_geom_torsion
_geom_torsion_publ_flag
O5 C19 O6 C20 . . . . -2.5(3) ?
C11 C19 O6 C20 . . . . 178.81(17) ?
C19 O6 C20 C21 . . . . -173.86(19) ?
C11 O3 C10 C2 . . . . 11.5(3) ?
C11 O3 C10 C9 . . . . -168.76(14) ?
C4 C9 C10 C2 . . . . -0.1(3) ?
C8 C9 C10 C2 . . . . -178.63(19) ?
C4 C9 C10 O3 . . . . -179.89(16) ?
C8 C9 C10 O3 . . . . 1.6(3) ?
C15 C14 C13 C18 . . . . 1.2(3) ?
C15 C14 C13 C1 . . . . -179.16(19) ?
O3 C10 C2 C3 . . . . 178.07(17) ?
C9 C10 C2 C3 . . . . -1.7(3) ?
O3 C10 C2 C1 . . . . 3.5(3) ?
C9 C10 C2 C1 . . . . -176.26(16) ?
C10 C2 C1 C13 . . . . -114.25(19) ?
C3 C2 C1 C13 . . . . 71.1(2) ?
C10 C2 C1 C12 . . . . 13.4(2) ?
C3 C2 C1 C12 . . . . -161.21(16) ?
C18 C13 C1 C2 . . . . 7.8(3) ?
C14 C13 C1 C2 . . . . -171.77(17) ?
C18 C13 C1 C12 . . . . -117.64(19) ?
C14 C13 C1 C12 . . . . 62.8(2) ?
C4 C9 C8 C7 . . . . 0.1(3) ?
C10 C9 C8 C7 . . . . 178.6(2) ?
C13 C14 C15 C16 . . . . 0.0(3) ?
C10 O3 C11 O4 . . . . 79.38(18) ?
C10 O3 C11 C12 . . . . -42.5(2) ?
C10 O3 C11 C19 . . . . -164.42(14) ?
O5 C19 C11 O4 . . . . 16.0(2) ?
O6 C19 C11 O4 . . . . -165.19(15) ?
O5 C19 C11 O3 . . . . -99.1(2) ?
O6 C19 C11 O3 . . . . 79.70(17) ?
O5 C19 C11 C12 . . . . 141.84(19) ?
O6 C19 C11 C12 . . . . -39.4(2) ?
C4 C5 C6 C7 . . . . 0.7(4) ?
C14 C15 C16 C17 . . . . -1.0(3) ?
C14 C15 C16 Cl1 . . . . 178.24(17) ?
C15 C16 C17 C18 . . . . 0.8(3) ?
Cl1 C16 C17 C18 . . . . -178.46(16) ?
C4 O2 C3 O1 . . . . 177.8(2) ?
C4 O2 C3 C2 . . . . -2.0(3) ?
C10 C2 C3 O1 . . . . -177.1(2) ?
C1 C2 C3 O1 . . . . -2.2(3) ?
C10 C2 C3 O2 . . . . 2.7(3) ?
C1 C2 C3 O2 . . . . 177.59(16) ?
O4 C11 C12 C1 . . . . -60.5(2) ?
O3 C11 C12 C1 . . . . 59.81(19) ?
C19 C11 C12 C1 . . . . 174.18(15) ?
C2 C1 C12 C11 . . . . -44.01(19) ?
C13 C1 C12 C11 . . . . 85.26(18) ?
C3 O2 C4 C9 . . . . 0.2(3) ?
C3 O2 C4 C5 . . . . 179.2(2) ?
C8 C9 C4 O2 . . . . 179.47(18) ?
C10 C9 C4 O2 . . . . 0.9(3) ?
C8 C9 C4 C5 . . . . 0.5(3) ?
C10 C9 C4 C5 . . . . -178.09(19) ?
C6 C5 C4 O2 . . . . -180.0(2) ?
C6 C5 C4 C9 . . . . -0.9(3) ?
C14 C13 C18 C17 . . . . -1.5(3) ?
C1 C13 C18 C17 . . . . 178.97(18) ?
C16 C17 C18 C13 . . . . 0.5(3) ?
C9 C8 C7 C6 . . . . -0.3(3) ?
C5 C6 C7 C8 . . . . -0.1(4) ?

loop_
_cod_related_entry_id
_cod_related_entry_database
_cod_related_entry_code
1 ChemSpider 24744058
